data_4077193
loop_
_publ_author_name
'Le Magu\`eres, P.'
'Lindeman, S. V.'
'Kochi, J. K.'

_publ_section_title
;
 Electron Redistribution of Aromatic Ligands in (Arene)Cr(CO)3Complexes.
 Structural (Bond-Length) Changes as Quantitative Measures
;
_journal_issue 1
_journal_name_full Organometallics
_journal_page_first 115
_journal_paper_doi 10.1021/om000658l
_journal_volume 20
_journal_year 2001
_chemical_compound_source 'chemical synthesis'
_chemical_formula_sum 'C29 H36 Cr O3'
_chemical_formula_weight 484.58
_chemical_name_systematic
; 
 \h^6^-1,2,3,4,7,8,9,10-Octahydro-1,1,4,4,7,7,10,10-octamethylnaphthacene-
 chromium(0)tricarbonyl 
;
_space_group_IT_number 14
_symmetry_cell_setting monoclinic
_symmetry_space_group_name_Hall '-P 2yn'
_symmetry_space_group_name_H-M 'P 1 21/n 1'
_atom_sites_solution_hydrogens geom
_atom_sites_solution_primary direct
_atom_sites_solution_secondary difmap
_audit_creation_method SHELXL
_cell_angle_alpha 90.00
_cell_angle_beta 90.544(1)
_cell_angle_gamma 90.00
_cell_formula_units_Z 4
_cell_length_a 12.6747(2)
_cell_length_b 15.2089(2)
_cell_length_c 13.0697(2)
_cell_measurement_reflns_used 646
_cell_measurement_temperature 123(2)
_cell_measurement_theta_max 32
_cell_measurement_theta_min 4
_cell_volume 2519.31(6)
_computing_cell_refinement 'SAINT V4.050 (Siemens, 1989-95)'
_computing_data_collection 'SMART V4.050 (Siemens, 1989-95)'
_computing_data_reduction 'SAINT & SADABS (Sheldrick, 1996)'
_computing_molecular_graphics 'XP V5.06 (Siemens, 1996)'
_computing_publication_material 'SHELXL-93 & XCIF V5.05 (Siemens, 1996)'
_computing_structure_refinement 'SHELXL-93 (Sheldrick, 1993)'
_computing_structure_solution 'SHELXS-86 (Sheldrick, 1990)'
_diffrn_ambient_temperature 123(2)
_diffrn_measurement_device 'Siemens SMART'
_diffrn_measurement_method
;
\w-scan, frame range 0.3 deg, hemisphere
;
_diffrn_radiation_monochromator graphite
_diffrn_radiation_source 'normal-focus sealed tube'
_diffrn_radiation_type MoK\a
_diffrn_radiation_wavelength 0.71073
_diffrn_reflns_av_R_equivalents 0.0960
_diffrn_reflns_av_sigmaI/netI 0.1297
_diffrn_reflns_limit_h_max 20
_diffrn_reflns_limit_h_min -20
_diffrn_reflns_limit_k_max 25
_diffrn_reflns_limit_k_min 0
_diffrn_reflns_limit_l_max 21
_diffrn_reflns_limit_l_min 0
_diffrn_reflns_number 32012
_diffrn_reflns_theta_max 36.26
_diffrn_reflns_theta_min 2.05
_diffrn_standards_decay_% 0.3
_diffrn_standards_number 218
_exptl_absorpt_coefficient_mu 0.482
_exptl_absorpt_correction_T_max 0.696
_exptl_absorpt_correction_T_min 0.427
_exptl_absorpt_correction_type 'Semi-empirical (SADABS procedure)'
_exptl_crystal_colour yellow
_exptl_crystal_density_diffrn 1.278
_exptl_crystal_density_method none
_exptl_crystal_description prism
_exptl_crystal_F_000 1032
_exptl_crystal_size_max 0.35
_exptl_crystal_size_mid 0.25
_exptl_crystal_size_min 0.2
_refine_diff_density_max 0.569
_refine_diff_density_min -0.934
_refine_diff_density_rms 0.092
_refine_ls_extinction_method none
_refine_ls_goodness_of_fit_all 1.000
_refine_ls_goodness_of_fit_obs 1.070
_refine_ls_hydrogen_treatment refall
_refine_ls_matrix_type full
_refine_ls_number_parameters 442
_refine_ls_number_reflns 11489
_refine_ls_number_restraints 0
_refine_ls_restrained_S_all 1.006
_refine_ls_restrained_S_obs 1.070
_refine_ls_R_factor_all 0.1493
_refine_ls_R_factor_obs 0.0625
_refine_ls_shift/esd_max -0.009
_refine_ls_shift/esd_mean 0.001
_refine_ls_structure_factor_coef Fsqd
_refine_ls_weighting_details 'w=1/[\s^2^(Fo^2^)+(0.0609P)^2^+0.0405P] where P=(Fo^2^+2Fc^2^)/3'
_refine_ls_weighting_scheme calc
_refine_ls_wR_factor_all 0.1509
_refine_ls_wR_factor_obs 0.1160
_reflns_number_observed 6131
_reflns_number_total 11493
_reflns_observed_criterion >2sigma(I)
_cod_data_source_file om000658l.cif
_cod_data_source_block OMN-Cr(CO)3
_cod_depositor_comments
;
The following automatic conversions were performed:

'_refine_ls_weighting_scheme' value 'calc
w=1/[\s^2^(Fo^2^)+(0.0609P)^2^+0.0405P] where P=(Fo^2^+2Fc^2^)/3' was
changed to 'calc'. New tag '_refine_ls_weighting_details' was
created. The value of the new tag was set to
'w=1/[\s^2^(Fo^2^)+(0.0609P)^2^+0.0405P] where P=(Fo^2^+2Fc^2^)/3'.

Automatic conversion script
Id: cif_fix_values 3143 2015-03-26 13:38:13Z robertas 
;
_cod_original_sg_symbol_H-M P2(1)/n
_cod_database_code 4077193

loop_
_symmetry_equiv_pos_as_xyz
'x, y, z'
'-x+1/2, y+1/2, -z+1/2'
'-x, -y, -z'
'x-1/2, -y-1/2, z-1/2'

loop_
_atom_site_aniso_label
_atom_site_aniso_U_11
_atom_site_aniso_U_22
_atom_site_aniso_U_33
_atom_site_aniso_U_23
_atom_site_aniso_U_13
_atom_site_aniso_U_12
Cr1 0.01673(15) 0.01294(14) 0.01344(14) -0.00030(12) 0.00459(10) 0.00066(12)
C1 0.0312(12) 0.0198(10) 0.0221(10) -0.0023(8) 0.0056(9) 0.0075(9)
O1 0.0626(13) 0.0442(11) 0.0185(8) -0.0040(8) -0.0056(8) 0.0181(10)
O2 0.0577(12) 0.0182(8) 0.0430(10) -0.0056(8) 0.0201(9) -0.0069(8)
C2 0.0272(11) 0.0205(10) 0.0209(10) -0.0024(8) 0.0089(8) -0.0011(8)
O3 0.0238(8) 0.0310(9) 0.0389(9) -0.0040(7) 0.0145(7) 0.0021(7)
C3 0.0232(10) 0.0187(10) 0.0208(10) -0.0021(8) 0.0033(8) -0.0001(8)
C4 0.0156(9) 0.0145(9) 0.0137(8) -0.0002(7) 0.0043(6) 0.0000(7)
C5 0.0186(9) 0.0143(9) 0.0153(9) 0.0003(7) 0.0055(7) -0.0024(7)
C6 0.0154(8) 0.0151(9) 0.0148(8) -0.0027(7) 0.0050(6) -0.0003(7)
C7 0.0168(9) 0.0156(9) 0.0141(8) -0.0022(7) 0.0039(7) 0.0010(7)
C8 0.0178(9) 0.0147(9) 0.0146(8) 0.0018(7) 0.0030(7) 0.0006(7)
C9 0.0149(8) 0.0132(8) 0.0135(8) -0.0007(7) 0.0038(6) -0.0002(7)
C10 0.0168(9) 0.0124(8) 0.0154(9) 0.0015(7) 0.0047(7) 0.0002(7)
C11 0.0163(9) 0.0128(8) 0.0143(8) -0.0006(7) 0.0054(7) 0.0008(7)
C12 0.0162(9) 0.0129(8) 0.0127(8) -0.0005(7) 0.0040(7) 0.0006(7)
C13 0.0175(9) 0.0123(9) 0.0152(8) 0.0015(7) 0.0044(7) 0.0008(7)
C14 0.0159(9) 0.0191(10) 0.0197(9) 0.0009(8) 0.0012(7) 0.0016(7)
C15 0.0158(10) 0.0229(10) 0.0239(10) 0.0011(8) 0.0023(8) 0.0009(8)
C16 0.0159(9) 0.0223(11) 0.0231(10) -0.0016(8) 0.0017(7) -0.0026(8)
C17 0.0168(9) 0.0190(9) 0.0168(9) -0.0010(7) 0.0040(7) -0.0017(7)
C18 0.0188(11) 0.0234(11) 0.0363(13) 0.0078(10) -0.0003(10) 0.0006(9)
C19 0.0254(12) 0.0398(14) 0.0176(10) -0.0015(10) -0.0002(9) 0.0008(10)
C20 0.0216(11) 0.0204(10) 0.0276(11) 0.0041(9) 0.0021(9) -0.0059(8)
C21 0.0207(10) 0.0358(14) 0.0202(10) -0.0069(10) 0.0075(8) -0.0053(10)
C22 0.0155(9) 0.0144(9) 0.0169(8) -0.0001(7) 0.0029(7) -0.0019(7)
C23 0.0149(9) 0.0193(10) 0.0214(10) 0.0006(8) 0.0041(7) -0.0013(7)
C24 0.0161(9) 0.0201(10) 0.0192(9) 0.0008(8) 0.0008(7) -0.0006(8)
C25 0.0160(9) 0.0175(9) 0.0147(8) 0.0012(7) 0.0027(6) 0.0022(7)
C26 0.0242(11) 0.0263(12) 0.0149(9) 0.0036(8) 0.0027(8) -0.0017(9)
C27 0.0223(10) 0.0172(10) 0.0221(10) 0.0022(8) 0.0015(8) 0.0043(8)
C28 0.0208(11) 0.0252(11) 0.0210(10) 0.0067(9) 0.0033(8) -0.0055(9)
C29 0.0210(10) 0.0177(10) 0.0282(11) -0.0036(8) 0.0014(8) -0.0008(8)

loop_
_atom_site_label
_atom_site_type_symbol
_atom_site_fract_x
_atom_site_fract_y
_atom_site_fract_z
_atom_site_U_iso_or_equiv
_atom_site_thermal_displace_type
_atom_site_occupancy
_atom_site_calc_flag
Cr1 Cr 0.95412(2) 0.13337(2) 0.78729(2) 0.01434(8) Uani 1 d
C1 C 0.9984(2) 0.11463(14) 0.9209(2) 0.0243(5) Uani 1 d
O1 O 1.0267(2) 0.10345(13) 1.00368(12) 0.0418(5) Uani 1 d
O2 O 0.9854(2) 0.32643(11) 0.82374(14) 0.0395(4) Uani 1 d
C2 C 0.9745(2) 0.25194(15) 0.8082(2) 0.0228(4) Uani 1 d
O3 O 0.73971(13) 0.16080(11) 0.87526(13) 0.0311(4) Uani 1 d
C3 C 0.8218(2) 0.14994(14) 0.8388(2) 0.0209(4) Uani 1 d
C4 C 1.09403(15) 0.11628(12) 0.67582(14) 0.0146(4) Uani 1 d
C5 C 1.1943(2) 0.15744(13) 0.66525(15) 0.0160(4) Uani 1 d
C6 C 1.28385(14) 0.12575(13) 0.71166(13) 0.0151(4) Uani 1 d
C7 C 1.27471(15) 0.05193(13) 0.78106(14) 0.0155(4) Uani 1 d
C8 C 1.1784(2) 0.01160(13) 0.79169(14) 0.0157(4) Uani 1 d
C9 C 1.08663(15) 0.03989(12) 0.73775(13) 0.0138(3) Uani 1 d
C10 C 0.98766(15) -0.00410(13) 0.74545(14) 0.0149(4) Uani 1 d
C11 C 0.89912(15) 0.02108(12) 0.68717(14) 0.0145(4) Uani 1 d
C12 C 0.90583(15) 0.09815(12) 0.62347(14) 0.0139(3) Uani 1 d
C13 C 1.00006(15) 0.14702(12) 0.62536(14) 0.0150(4) Uani 1 d
C14 C 1.3667(2) 0.02287(14) 0.8502(2) 0.0182(4) Uani 1 d
C15 C 1.4722(2) 0.05028(15) 0.8039(2) 0.0208(4) Uani 1 d
C16 C 1.4730(2) 0.14568(15) 0.7693(2) 0.0204(4) Uani 1 d
C17 C 1.3916(2) 0.16466(14) 0.68423(15) 0.0175(4) Uani 1 d
C18 C 1.3679(2) -0.0772(2) 0.8666(2) 0.0262(5) Uani 1 d
C19 C 1.3498(2) 0.0684(2) 0.9539(2) 0.0276(5) Uani 1 d
C20 C 1.3870(2) 0.26433(15) 0.6679(2) 0.0232(4) Uani 1 d
C21 C 1.4270(2) 0.1218(2) 0.5833(2) 0.0255(5) Uani 1 d
C22 C 0.80086(15) -0.03777(13) 0.68723(14) 0.0156(4) Uani 1 d
C23 C 0.7065(2) 0.01120(14) 0.6402(2) 0.0185(4) Uani 1 d
C24 C 0.7335(2) 0.05514(14) 0.5394(2) 0.0184(4) Uani 1 d
C25 C 0.81564(15) 0.12858(13) 0.55204(14) 0.0160(4) Uani 1 d
C26 C 0.8604(2) 0.1477(2) 0.4450(2) 0.0218(4) Uani 1 d
C27 C 0.7634(2) 0.21275(14) 0.5922(2) 0.0205(4) Uani 1 d
C28 C 0.7707(2) -0.0672(2) 0.7956(2) 0.0223(4) Uani 1 d
C29 C 0.8276(2) -0.12016(14) 0.6242(2) 0.0223(4) Uani 1 d
H5A H 1.1959(19) 0.2056(16) 0.6177(18) 0.027(6) Uiso 1 d
H8A H 1.1686(18) -0.0361(16) 0.8374(17) 0.022(6) Uiso 1 d
H10A H 0.9827(18) -0.0539(16) 0.7904(16) 0.019(6) Uiso 1 d
H13A H 1.0034(17) 0.2027(15) 0.5886(17) 0.017(6) Uiso 1 d
H15A H 1.5328(21) 0.0393(17) 0.8522(19) 0.033(7) Uiso 1 d
H15B H 1.4859(18) 0.0084(16) 0.7413(17) 0.024(6) Uiso 1 d
H16A H 1.5398(19) 0.1620(16) 0.7400(17) 0.023(6) Uiso 1 d
H16B H 1.4583(17) 0.1851(15) 0.8247(18) 0.018(6) Uiso 1 d
H18A H 1.4299(21) -0.0930(17) 0.9012(19) 0.030(7) Uiso 1 d
H18B H 1.3634(21) -0.1090(18) 0.8064(21) 0.036(8) Uiso 1 d
H18C H 1.3110(22) -0.0927(18) 0.9036(20) 0.037(8) Uiso 1 d
H19A H 1.4061(21) 0.0539(16) 1.0013(19) 0.030(7) Uiso 1 d
H19B H 1.2821(20) 0.0511(16) 0.9803(18) 0.027(7) Uiso 1 d
H19C H 1.3483(22) 0.1362(20) 0.9497(20) 0.040(8) Uiso 1 d
H20A H 1.3464(18) 0.2799(15) 0.6054(18) 0.021(6) Uiso 1 d
H20B H 1.4555(20) 0.2875(16) 0.6569(18) 0.025(6) Uiso 1 d
H20C H 1.3553(20) 0.2950(17) 0.7286(19) 0.030(7) Uiso 1 d
H21A H 1.4318(18) 0.0591(17) 0.5880(17) 0.021(6) Uiso 1 d
H21B H 1.4923(20) 0.1451(16) 0.5624(18) 0.027(7) Uiso 1 d
H21C H 1.3790(18) 0.1328(15) 0.5305(17) 0.016(6) Uiso 1 d
H23A H 0.6478(18) -0.0290(15) 0.6319(16) 0.018(6) Uiso 1 d
H23B H 0.6830(20) 0.0598(18) 0.6894(20) 0.037(7) Uiso 1 d
H24A H 0.6714(20) 0.0785(17) 0.5067(18) 0.027(6) Uiso 1 d
H24B H 0.7631(17) 0.0085(15) 0.4938(16) 0.020(6) Uiso 1 d
H26A H 0.9058(19) 0.1967(16) 0.4427(18) 0.023(6) Uiso 1 d
H26B H 0.8046(19) 0.1591(16) 0.3939(18) 0.025(6) Uiso 1 d
H26C H 0.8994(17) 0.0980(15) 0.4179(16) 0.014(5) Uiso 1 d
H27A H 0.8147(22) 0.2542(19) 0.6074(20) 0.038(8) Uiso 1 d
H27B H 0.7307(21) 0.2030(17) 0.6605(20) 0.033(7) Uiso 1 d
H27C H 0.7160(19) 0.2327(16) 0.5408(17) 0.023(6) Uiso 1 d
H28A H 0.7117(19) -0.1014(16) 0.7888(17) 0.024(6) Uiso 1 d
H28B H 0.7542(20) -0.0143(18) 0.8410(20) 0.037(7) Uiso 1 d
H28C H 0.8223(21) -0.1012(18) 0.8308(19) 0.030(7) Uiso 1 d
H29A H 0.7626(19) -0.1576(16) 0.6208(17) 0.022(6) Uiso 1 d
H29B H 0.8832(19) -0.1540(16) 0.6572(17) 0.023(6) Uiso 1 d
H29C H 0.8488(22) -0.1072(19) 0.5547(22) 0.044(8) Uiso 1 d

loop_
_atom_type_symbol
_atom_type_description
_atom_type_scat_dispersion_real
_atom_type_scat_dispersion_imag
_atom_type_scat_source
C C 0.0033 0.0016 'International Tables Vol C Tables 4.2.6.8 and 6.1.1.4'
H H 0.0000 0.0000 'International Tables Vol C Tables 4.2.6.8 and 6.1.1.4'
O O 0.0106 0.0060 'International Tables Vol C Tables 4.2.6.8 and 6.1.1.4'
Cr Cr 0.3209 0.6236 'International Tables Vol C Tables 4.2.6.8 and 6.1.1.4'

loop_
_geom_angle_atom_site_label_1
_geom_angle_atom_site_label_2
_geom_angle_atom_site_label_3
_geom_angle
C3 Cr1 C2 86.45(9)
C3 Cr1 C1 86.84(9)
C2 Cr1 C1 88.26(10)
C3 Cr1 C10 113.67(8)
C2 Cr1 C10 159.85(8)
C1 Cr1 C10 91.75(8)
C3 Cr1 C13 126.16(8)
C2 Cr1 C13 90.71(8)
C1 Cr1 C13 146.86(9)
C10 Cr1 C13 78.37(7)
C3 Cr1 C11 92.21(8)
C2 Cr1 C11 150.32(8)
C1 Cr1 C11 121.30(8)
C10 Cr1 C11 36.65(7)
C13 Cr1 C11 66.35(7)
C3 Cr1 C12 97.99(8)
C2 Cr1 C12 113.87(8)
C1 Cr1 C12 157.51(8)
C10 Cr1 C12 66.15(7)
C13 Cr1 C12 36.43(7)
C11 Cr1 C12 36.98(7)
C3 Cr1 C9 149.69(8)
C2 Cr1 C9 123.08(8)
C1 Cr1 C9 87.39(8)
C10 Cr1 C9 36.86(7)
C13 Cr1 C9 65.70(7)
C11 Cr1 C9 65.87(7)
C12 Cr1 C9 77.35(7)
C3 Cr1 C4 162.70(8)
C2 Cr1 C4 95.51(8)
C1 Cr1 C4 110.37(8)
C10 Cr1 C4 65.64(7)
C13 Cr1 C4 36.81(7)
C11 Cr1 C4 77.59(7)
C12 Cr1 C4 65.48(7)
C9 Cr1 C4 35.80(6)
O1 C1 Cr1 179.4(2)
O2 C2 Cr1 178.0(2)
O3 C3 Cr1 177.3(2)
C9 C4 C5 118.6(2)
C9 C4 C13 118.0(2)
C5 C4 C13 123.4(2)
C9 C4 Cr1 71.26(10)
C5 C4 Cr1 134.39(14)
C13 C4 Cr1 67.42(10)
C6 C5 C4 122.6(2)
C6 C5 H5A 122.1(15)
C4 C5 H5A 115.0(14)
C5 C6 C7 118.6(2)
C5 C6 C17 119.8(2)
C7 C6 C17 121.5(2)
C8 C7 C6 119.1(2)
C8 C7 C14 118.9(2)
C6 C7 C14 121.8(2)
C7 C8 C9 122.6(2)
C7 C8 H8A 121.8(14)
C9 C8 H8A 115.6(14)
C4 C9 C8 118.2(2)
C4 C9 C10 119.1(2)
C8 C9 C10 122.7(2)
C4 C9 Cr1 72.94(10)
C8 C9 Cr1 130.13(13)
C10 C9 Cr1 67.96(10)
C11 C10 C9 122.2(2)
C11 C10 Cr1 73.78(11)
C9 C10 Cr1 75.18(11)
C11 C10 H10A 119.4(14)
C9 C10 H10A 118.4(14)
Cr1 C10 H10A 125.6(13)
C10 C11 C12 119.0(2)
C10 C11 C22 119.1(2)
C12 C11 C22 121.8(2)
C10 C11 Cr1 69.57(11)
C12 C11 Cr1 72.54(11)
C22 C11 Cr1 133.43(12)
C13 C12 C11 118.3(2)
C13 C12 C25 118.5(2)
C11 C12 C25 123.2(2)
C13 C12 Cr1 68.89(10)
C11 C12 Cr1 70.49(10)
C25 C12 Cr1 133.49(13)
C12 C13 C4 122.5(2)
C12 C13 Cr1 74.68(11)
C4 C13 Cr1 75.77(11)
C12 C13 H13A 119.4(13)
C4 C13 H13A 118.0(13)
Cr1 C13 H13A 124.5(13)
C15 C14 C7 110.5(2)
C15 C14 C18 108.5(2)
C7 C14 C18 112.0(2)
C15 C14 C19 110.8(2)
C7 C14 C19 106.2(2)
C18 C14 C19 108.9(2)
C16 C15 C14 112.7(2)
C16 C15 H15A 109.8(15)
C14 C15 H15A 111.8(15)
C16 C15 H15B 110.2(13)
C14 C15 H15B 107.1(13)
H15A C15 H15B 104.8(19)
C15 C16 C17 112.8(2)
C15 C16 H16A 111.8(15)
C17 C16 H16A 104.5(13)
C15 C16 H16B 111.7(14)
C17 C16 H16B 107.2(13)
H16A C16 H16B 108.4(19)
C20 C17 C6 112.4(2)
C20 C17 C16 108.1(2)
C6 C17 C16 110.6(2)
C20 C17 C21 108.0(2)
C6 C17 C21 107.7(2)
C16 C17 C21 109.9(2)
C14 C18 H18A 109.2(16)
C14 C18 H18B 113.5(17)
H18A C18 H18B 108.8(23)
C14 C18 H18C 109.0(18)
H18A C18 H18C 110.3(22)
H18B C18 H18C 106.1(24)
C14 C19 H19A 110.7(15)
C14 C19 H19B 108.9(14)
H19A C19 H19B 111.3(20)
C14 C19 H19C 113.8(15)
H19A C19 H19C 106.0(21)
H19B C19 H19C 106.0(21)
C17 C20 H20A 111.7(14)
C17 C20 H20B 110.8(15)
H20A C20 H20B 104.8(20)
C17 C20 H20C 111.3(14)
H20A C20 H20C 109.4(20)
H20B C20 H20C 108.6(20)
C17 C21 H21A 112.6(14)
C17 C21 H21B 110.7(15)
H21A C21 H21B 109.7(20)
C17 C21 H21C 111.4(14)
H21A C21 H21C 105.5(19)
H21B C21 H21C 106.7(20)
C23 C22 C11 110.3(2)
C23 C22 C28 108.1(2)
C11 C22 C28 112.3(2)
C23 C22 C29 110.8(2)
C11 C22 C29 107.0(2)
C28 C22 C29 108.3(2)
C24 C23 C22 112.3(2)
C24 C23 H23A 111.2(13)
C22 C23 H23A 109.5(13)
C24 C23 H23B 107.3(15)
C22 C23 H23B 109.2(14)
H23A C23 H23B 107.2(19)
C23 C24 C25 112.7(2)
C23 C24 H24A 111.0(15)
C25 C24 H24A 109.3(15)
C23 C24 H24B 107.1(13)
C25 C24 H24B 108.8(13)
H24A C24 H24B 107.8(18)
C24 C25 C27 110.5(2)
C24 C25 C12 110.2(2)
C27 C25 C12 111.3(2)
C24 C25 C26 107.1(2)
C27 C25 C26 108.4(2)
C12 C25 C26 109.2(2)
C25 C26 H26A 114.1(14)
C25 C26 H26B 112.4(14)
H26A C26 H26B 106.0(20)
C25 C26 H26C 112.0(13)
H26A C26 H26C 106.9(19)
H26B C26 H26C 104.7(18)
C25 C27 H27A 109.7(17)
C25 C27 H27B 111.4(15)
H27A C27 H27B 101.9(22)
C25 C27 H27C 107.3(14)
H27A C27 H27C 111.9(22)
H27B C27 H27C 114.6(21)
C22 C28 H28A 106.6(15)
C22 C28 H28B 111.1(15)
H28A C28 H28B 109.5(21)
C22 C28 H28C 115.3(15)
H28A C28 H28C 107.2(21)
H28B C28 H28C 107.0(20)
C22 C29 H29A 107.5(14)
C22 C29 H29B 110.9(14)
H29A C29 H29B 108.2(19)
C22 C29 H29C 113.6(18)
H29A C29 H29C 108.0(21)
H29B C29 H29C 108.5(22)

loop_
_geom_bond_atom_site_label_1
_geom_bond_atom_site_label_2
_geom_bond_distance
Cr1 C3 1.830(2)
Cr1 C2 1.842(2)
Cr1 C1 1.851(2)
Cr1 C10 2.204(2)
Cr1 C13 2.210(2)
Cr1 C11 2.258(2)
Cr1 C12 2.285(2)
Cr1 C9 2.298(2)
Cr1 C4 2.320(2)
C1 O1 1.149(3)
O2 C2 1.159(3)
O3 C3 1.161(2)
C4 C9 1.420(3)
C4 C5 1.424(3)
C4 C13 1.434(3)
C5 C6 1.370(3)
C5 H5A 0.96(2)
C6 C7 1.449(3)
C6 C17 1.534(3)
C7 C8 1.374(3)
C7 C14 1.533(3)
C8 C9 1.421(3)
C8 H8A 0.95(2)
C9 C10 1.426(3)
C10 C11 1.404(3)
C10 H10A 0.96(2)
C11 C12 1.441(3)
C11 C22 1.534(3)
C12 C13 1.407(3)
C12 C25 1.540(3)
C13 H13A 0.97(2)
C14 C15 1.531(3)
C14 C18 1.538(3)
C14 C19 1.539(3)
C15 C16 1.520(3)
C15 H15A 1.00(3)
C15 H15B 1.05(2)
C16 C17 1.537(3)
C16 H16A 0.96(2)
C16 H16B 0.96(2)
C17 C20 1.532(3)
C17 C21 1.542(3)
C18 H18A 0.93(3)
C18 H18B 0.92(3)
C18 H18C 0.90(3)
C19 H19A 0.97(3)
C19 H19B 0.96(3)
C19 H19C 1.03(3)
C20 H20A 0.99(2)
C20 H20B 0.95(3)
C20 H20C 1.01(3)
C21 H21A 0.96(3)
C21 H21B 0.94(3)
C21 H21C 0.93(2)
C22 C23 1.533(3)
C22 C28 1.537(3)
C22 C29 1.539(3)
C23 C24 1.519(3)
C23 H23A 0.97(2)
C23 H23B 1.03(3)
C24 C25 1.534(3)
C24 H24A 0.96(2)
C24 H24B 1.00(2)
C25 C27 1.536(3)
C25 C26 1.543(3)
C26 H26A 0.94(2)
C26 H26B 0.98(2)
C26 H26C 0.97(2)
C27 H27A 0.93(3)
C27 H27B 1.00(3)
C27 H27C 0.95(2)
C28 H28A 0.91(2)
C28 H28B 1.02(3)
C28 H28C 0.95(3)
C29 H29A 1.00(2)
C29 H29B 0.97(2)
C29 H29C 0.97(3)

loop_
_geom_torsion_atom_site_label_1
_geom_torsion_atom_site_label_2
_geom_torsion_atom_site_label_3
_geom_torsion_atom_site_label_4
_geom_torsion
C3 Cr1 C1 O1 -133.5(239)
C2 Cr1 C1 O1 -47.0(239)
C10 Cr1 C1 O1 112.9(239)
C13 Cr1 C1 O1 41.7(240)
C11 Cr1 C1 O1 135.8(239)
C12 Cr1 C1 O1 123.2(239)
C9 Cr1 C1 O1 76.3(239)
C4 Cr1 C1 O1 48.3(240)
C3 Cr1 C2 O2 30.3(63)
C1 Cr1 C2 O2 -56.6(63)
C10 Cr1 C2 O2 -147.0(62)
C13 Cr1 C2 O2 156.5(63)
C11 Cr1 C2 O2 118.5(63)
C12 Cr1 C2 O2 127.5(63)
C9 Cr1 C2 O2 -142.4(63)
C4 Cr1 C2 O2 -166.9(63)
C2 Cr1 C3 O3 -73.1(41)
C1 Cr1 C3 O3 15.3(41)
C10 Cr1 C3 O3 105.9(41)
C13 Cr1 C3 O3 -161.4(41)
C11 Cr1 C3 O3 136.6(41)
C12 Cr1 C3 O3 173.3(41)
C9 Cr1 C3 O3 94.7(41)
C4 Cr1 C3 O3 -170.3(39)
C3 Cr1 C4 C9 -120.7(3)
C2 Cr1 C4 C9 143.47(12)
C1 Cr1 C4 C9 53.28(13)
C10 Cr1 C4 C9 -29.11(11)
C13 Cr1 C4 C9 -132.7(2)
C11 Cr1 C4 C9 -65.78(11)
C12 Cr1 C4 C9 -102.77(12)
C9 Cr1 C4 C9 0.0
C3 Cr1 C4 C5 127.2(3)
C2 Cr1 C4 C5 31.4(2)
C1 Cr1 C4 C5 -58.8(2)
C10 Cr1 C4 C5 -141.2(2)
C13 Cr1 C4 C5 115.2(2)
C11 Cr1 C4 C5 -177.8(2)
C12 Cr1 C4 C5 145.2(2)
C9 Cr1 C4 C5 -112.0(2)
C3 Cr1 C4 C13 12.0(3)
C2 Cr1 C4 C13 -83.80(12)
C1 Cr1 C4 C13 -173.99(12)
C10 Cr1 C4 C13 103.62(12)
C13 Cr1 C4 C13 0.0
C11 Cr1 C4 C13 66.95(11)
C12 Cr1 C4 C13 29.96(11)
C9 Cr1 C4 C13 132.7(2)
C9 C4 C5 C6 0.6(3)
C13 C4 C5 C6 -178.1(2)
Cr1 C4 C5 C6 91.9(2)
C4 C5 C6 C7 -5.3(3)
C4 C5 C6 C17 170.7(2)
C5 C6 C7 C8 5.3(3)
C17 C6 C7 C8 -170.7(2)
C5 C6 C7 C14 -169.0(2)
C17 C6 C7 C14 15.0(3)
C6 C7 C8 C9 -0.5(3)
C14 C7 C8 C9 173.9(2)
C5 C4 C9 C8 4.1(3)
C13 C4 C9 C8 -177.1(2)
Cr1 C4 C9 C8 -126.9(2)
C5 C4 C9 C10 -177.3(2)
C13 C4 C9 C10 1.4(3)
Cr1 C4 C9 C10 51.64(15)
C5 C4 C9 Cr1 131.0(2)
C13 C4 C9 Cr1 -50.21(15)
Cr1 C4 C9 Cr1 0.0
C7 C8 C9 C4 -4.2(3)
C7 C8 C9 C10 177.3(2)
C7 C8 C9 Cr1 -95.1(2)
C3 Cr1 C9 C4 149.6(2)
C2 Cr1 C9 C4 -45.00(14)
C1 Cr1 C9 C4 -131.22(13)
C10 Cr1 C9 C4 132.4(2)
C13 Cr1 C9 C4 28.88(11)
C11 Cr1 C9 C4 102.61(12)
C12 Cr1 C9 C4 65.42(11)
C4 Cr1 C9 C4 0.0
C3 Cr1 C9 C8 -97.6(2)
C2 Cr1 C9 C8 67.8(2)
C1 Cr1 C9 C8 -18.4(2)
C10 Cr1 C9 C8 -114.8(2)
C13 Cr1 C9 C8 141.7(2)
C11 Cr1 C9 C8 -144.6(2)
C12 Cr1 C9 C8 178.2(2)
C4 Cr1 C9 C8 112.8(2)
C3 Cr1 C9 C10 17.2(2)
C2 Cr1 C9 C10 -177.36(12)
C1 Cr1 C9 C10 96.41(13)
C10 Cr1 C9 C10 0.0
C13 Cr1 C9 C10 -103.49(12)
C11 Cr1 C9 C10 -29.76(11)
C12 Cr1 C9 C10 -66.95(11)
C4 Cr1 C9 C10 -132.4(2)
C4 C9 C10 C11 5.5(3)
C8 C9 C10 C11 -176.0(2)
Cr1 C9 C10 C11 59.5(2)
C4 C9 C10 Cr1 -54.0(2)
C8 C9 C10 Cr1 124.5(2)
Cr1 C9 C10 Cr1 0.0
C3 Cr1 C10 C11 58.75(13)
C2 Cr1 C10 C11 -124.2(2)
C1 Cr1 C10 C11 146.07(12)
C13 Cr1 C10 C11 -65.83(11)
C11 Cr1 C10 C11 0.0
C12 Cr1 C10 C11 -29.65(10)
C9 Cr1 C10 C11 -130.6(2)
C4 Cr1 C10 C11 -102.31(12)
C3 Cr1 C10 C9 -170.62(11)
C2 Cr1 C10 C9 6.4(3)
C1 Cr1 C10 C9 -83.30(12)
C13 Cr1 C10 C9 64.81(11)
C11 Cr1 C10 C9 130.6(2)
C12 Cr1 C10 C9 100.99(12)
C9 Cr1 C10 C9 0.0
C4 Cr1 C10 C9 28.32(10)
C9 C10 C11 C12 -5.0(3)
Cr1 C10 C11 C12 55.1(2)
C9 C10 C11 C22 170.7(2)
Cr1 C10 C11 C22 -129.2(2)
C9 C10 C11 Cr1 -60.1(2)
Cr1 C10 C11 Cr1 0.0
C3 Cr1 C11 C10 -128.41(12)
C2 Cr1 C11 C10 144.9(2)
C1 Cr1 C11 C10 -40.77(14)
C10 Cr1 C11 C10 0.0
C13 Cr1 C11 C10 102.70(12)
C12 Cr1 C11 C10 131.2(2)
C9 Cr1 C11 C10 29.92(10)
C4 Cr1 C11 C10 65.69(11)
C3 Cr1 C11 C12 100.37(12)
C2 Cr1 C11 C12 13.7(2)
C1 Cr1 C11 C12 -171.99(12)
C10 Cr1 C11 C12 -131.2(2)
C13 Cr1 C11 C12 -28.52(10)
C12 Cr1 C11 C12 0.0
C9 Cr1 C11 C12 -101.30(11)
C4 Cr1 C11 C12 -65.53(11)
C3 Cr1 C11 C22 -17.3(2)
C2 Cr1 C11 C22 -104.0(2)
C1 Cr1 C11 C22 70.4(2)
C10 Cr1 C11 C22 111.2(2)
C13 Cr1 C11 C22 -146.1(2)
C12 Cr1 C11 C22 -117.6(2)
C9 Cr1 C11 C22 141.1(2)
C4 Cr1 C11 C22 176.8(2)
C10 C11 C12 C13 -2.4(3)
C22 C11 C12 C13 -177.9(2)
Cr1 C11 C12 C13 51.31(15)
C10 C11 C12 C25 176.5(2)
C22 C11 C12 C25 0.9(3)
Cr1 C11 C12 C25 -129.8(2)
C10 C11 C12 Cr1 -53.68(15)
C22 C11 C12 Cr1 130.8(2)
Cr1 C11 C12 Cr1 0.0
C3 Cr1 C12 C13 144.42(12)
C2 Cr1 C12 C13 54.78(13)
C1 Cr1 C12 C13 -114.4(2)
C10 Cr1 C12 C13 -103.16(12)
C13 Cr1 C12 C13 0.0
C11 Cr1 C12 C13 -132.6(2)
C9 Cr1 C12 C13 -66.04(11)
C4 Cr1 C12 C13 -30.26(11)
C3 Cr1 C12 C11 -83.01(12)
C2 Cr1 C12 C11 -172.65(12)
C1 Cr1 C12 C11 18.1(3)
C10 Cr1 C12 C11 29.40(10)
C13 Cr1 C12 C11 132.6(2)
C11 Cr1 C12 C11 0.0
C9 Cr1 C12 C11 66.52(11)
C4 Cr1 C12 C11 102.30(12)
C3 Cr1 C12 C25 34.6(2)
C2 Cr1 C12 C25 -55.0(2)
C1 Cr1 C12 C25 135.8(2)
C10 Cr1 C12 C25 147.0(2)
C13 Cr1 C12 C25 -109.8(2)
C11 Cr1 C12 C25 117.6(2)
C9 Cr1 C12 C25 -175.8(2)
C4 Cr1 C12 C25 -140.1(2)
C11 C12 C13 C4 9.5(3)
C25 C12 C13 C4 -169.4(2)
Cr1 C12 C13 C4 61.5(2)
C11 C12 C13 Cr1 -52.06(15)
C25 C12 C13 Cr1 129.0(2)
Cr1 C12 C13 Cr1 0.0
C9 C4 C13 C12 -9.0(3)
C5 C4 C13 C12 169.7(2)
Cr1 C4 C13 C12 -61.0(2)
C9 C4 C13 Cr1 52.00(15)
C5 C4 C13 Cr1 -129.3(2)
Cr1 C4 C13 Cr1 0.0
C3 Cr1 C13 C12 -45.53(15)
C2 Cr1 C13 C12 -131.65(12)
C1 Cr1 C13 C12 140.4(2)
C10 Cr1 C13 C12 65.40(11)
C11 Cr1 C13 C12 28.93(11)
C12 Cr1 C13 C12 0.0
C9 Cr1 C13 C12 101.96(12)
C4 Cr1 C13 C12 130.1(2)
C3 Cr1 C13 C4 -175.61(12)
C2 Cr1 C13 C4 98.26(12)
C1 Cr1 C13 C4 10.3(2)
C10 Cr1 C13 C4 -64.68(11)
C11 Cr1 C13 C4 -101.16(12)
C12 Cr1 C13 C4 -130.1(2)
C9 Cr1 C13 C4 -28.13(10)
C4 Cr1 C13 C4 0.0
C8 C7 C14 C15 160.3(2)
C6 C7 C14 C15 -25.4(2)
C8 C7 C14 C18 39.2(2)
C6 C7 C14 C18 -146.5(2)
C8 C7 C14 C19 -79.5(2)
C6 C7 C14 C19 94.8(2)
C7 C14 C15 C16 48.0(2)
C18 C14 C15 C16 171.1(2)
C19 C14 C15 C16 -69.4(2)
C14 C15 C16 C17 -62.3(2)
C5 C6 C17 C20 38.3(2)
C7 C6 C17 C20 -145.8(2)
C5 C6 C17 C16 159.3(2)
C7 C6 C17 C16 -24.8(2)
C5 C6 C17 C21 -80.6(2)
C7 C6 C17 C21 95.3(2)
C15 C16 C17 C20 171.0(2)
C15 C16 C17 C6 47.5(2)
C15 C16 C17 C21 -71.3(2)
C10 C11 C22 C23 167.0(2)
C12 C11 C22 C23 -17.5(2)
Cr1 C11 C22 C23 78.3(2)
C10 C11 C22 C28 46.3(2)
C12 C11 C22 C28 -138.2(2)
Cr1 C11 C22 C28 -42.3(2)
C10 C11 C22 C29 -72.4(2)
C12 C11 C22 C29 103.1(2)
Cr1 C11 C22 C29 -161.0(2)
C11 C22 C23 C24 48.1(2)
C28 C22 C23 C24 171.3(2)
C29 C22 C23 C24 -70.1(2)
C22 C23 C24 C25 -64.9(2)
C23 C24 C25 C27 -78.9(2)
C23 C24 C25 C12 44.4(2)
C23 C24 C25 C26 163.2(2)
C13 C12 C25 C24 165.0(2)
C11 C12 C25 C24 -13.9(2)
Cr1 C12 C25 C24 -107.9(2)
C13 C12 C25 C27 -72.2(2)
C11 C12 C25 C27 109.0(2)
Cr1 C12 C25 C27 15.0(2)
C13 C12 C25 C26 47.5(2)
C11 C12 C25 C26 -131.3(2)
Cr1 C12 C25 C26 134.7(2)
